data_4116605
loop_
_publ_author_name
'Masahito Kodera'
'Kou Katayama'
'Yoshimitsu Tachi'
'Koji Kano'
'Shun Hirota'
'Shuhei Fujinami'
'Masatatu Suzuki'

_publ_section_title
;
 Crystal Structure and Reversible O2-Binding of a Room Temperature Stable
 \m-\h2:\h2-Peroxodicopper(II) Complex of a Sterically Hindered
 Hexapyridine Dinucleating Ligand
;
_journal_name_full 'Journal of the American Chemical Society'
_journal_page_first 11006
_journal_page_last 11007
_journal_paper_doi 10.1021/ja992295q
_journal_volume 121
_journal_year 1999
_chemical_formula_sum 'C41 H42 Cl6 Cu2 F12 N6 O2 P2'
_chemical_formula_weight 1280.56
_space_group_IT_number 2
_symmetry_cell_setting triclinic
_symmetry_Int_Tables_number 2
_symmetry_space_group_name_Hall '-P 1'
_symmetry_space_group_name_H-M 'P -1'
_audit_creation_date 'Sat Dec 27 18:42:06 1997'
_audit_creation_method 'from TEXRAY.INF file'
_cell_angle_alpha 98.56(2)
_cell_angle_beta 96.49(2)
_cell_angle_gamma 69.32(2)
_cell_formula_units_Z 2
_cell_length_a 14.003(3)
_cell_length_b 15.695(3)
_cell_length_c 12.600(4)
_cell_measurement_reflns_used 0
_cell_measurement_temperature 288.2
_cell_measurement_theta_max 0.0
_cell_measurement_theta_min 0.0
_cell_volume 2556.4(12)
_computing_cell_refinement 'MSC/AFC Diffractometer Control'
_computing_data_collection 'MSC/AFC Diffractometer Control'
_computing_data_reduction teXsan
_computing_publication_material teXsan
_computing_structure_refinement teXsan
_computing_structure_solution SHELXS86
_diffrn_ambient_temperature 288.2
_diffrn_measurement_device 'Rigaku RAXISII'
_diffrn_orient_matrix_UB_11 0.00000
_diffrn_orient_matrix_UB_12 0.00000
_diffrn_orient_matrix_UB_13 0.00000
_diffrn_orient_matrix_UB_21 0.00000
_diffrn_orient_matrix_UB_22 0.00000
_diffrn_orient_matrix_UB_23 0.00000
_diffrn_orient_matrix_UB_31 0.00000
_diffrn_orient_matrix_UB_32 0.00000
_diffrn_orient_matrix_UB_33 0.00000
_diffrn_radiation_detector 'Imaging Plate'
_diffrn_radiation_monochromator graphite
_diffrn_radiation_source 'Rigaku rotating anode'
_diffrn_radiation_type 'Mo K\a'
_diffrn_radiation_wavelength 0.7107
_diffrn_reflns_av_R_equivalents 0.000
_diffrn_reflns_av_sigmaI/netI 0.115
_diffrn_reflns_limit_h_max 17
_diffrn_reflns_limit_h_min 0
_diffrn_reflns_limit_k_max 19
_diffrn_reflns_limit_k_min -17
_diffrn_reflns_limit_l_max 15
_diffrn_reflns_limit_l_min -15
_diffrn_reflns_number 7793
_diffrn_reflns_reduction_process 'Lp corrections applied'
_diffrn_reflns_theta_max 0.00
_diffrn_reflns_theta_min 0.00
_diffrn_standards_decay_% 0.00
_diffrn_standards_interval_count 0
_diffrn_standards_number 0
_exptl_absorpt_coefficient_mu 1.294
_exptl_absorpt_correction_type none
_exptl_crystal_density_diffrn 1.664
_exptl_crystal_F_000 1288.00
_refine_diff_density_max 1.25
_refine_diff_density_min -0.92
_refine_ls_extinction_method none
_refine_ls_goodness_of_fit_obs 1.625
_refine_ls_hydrogen_treatment noref
_refine_ls_matrix_type full
_refine_ls_number_constraints 0
_refine_ls_number_parameters 625
_refine_ls_number_reflns 5445
_refine_ls_number_restraints 0
_refine_ls_R_factor_obs 0.0799
_refine_ls_shift/esd_max 0.0140
_refine_ls_shift/esd_mean 0.0000
_refine_ls_structure_factor_coef F
_refine_ls_weighting_details 'w = 1/[\s^2^(Fo) + 0.00230|Fo|^2^]'
_refine_ls_weighting_scheme calc
_refine_ls_wR_factor_obs 0.1137
_reflns_number_observed 5445
_reflns_number_total 7793
_reflns_observed_criterion >3.0sigma(I)
_cod_data_source_file ja992295q.cif
_cod_data_source_block kodera2
_cod_depositor_comments
;
The following automatic conversions were performed:

'_refine_ls_weighting_scheme' value 'w = 1/[\s^2^(Fo) +
0.00230|Fo|^2^]' was changed to 'calc'. New tag
'_refine_ls_weighting_details' was created. The value of the new tag
was set to 'w = 1/[\s^2^(Fo) + 0.00230|Fo|^2^]'.

Automatic conversion script
Id: cif_fix_values 3143 2015-03-26 13:38:13Z robertas 
;
_cod_original_cell_volume 2556(1)
_cod_original_sg_symbol_H-M 'P -1 '
_cod_original_formula_sum 'C41 H42 Cl6 Cu2 F12 N6 O2 P2 '
_cod_database_code 4116605

loop_
_symmetry_equiv_pos_as_xyz
x,y,z
-x,-y,-z

loop_
_atom_site_aniso_label
_atom_site_aniso_U_11
_atom_site_aniso_U_22
_atom_site_aniso_U_33
_atom_site_aniso_U_12
_atom_site_aniso_U_13
_atom_site_aniso_U_23
Cu1 0.0390(6) 0.0325(5) 0.0540(7) -0.0091(5) 0.0070(5) 0.0081(5)
Cu2 0.0439(6) 0.0358(6) 0.0446(7) -0.0087(5) 0.0084(5) 0.0105(5)
Cl1 0.074(2) 0.128(3) 0.104(3) -0.027(2) -0.011(2) 0.050(2)
Cl2 0.068(2) 0.073(2) 0.129(3) -0.024(2) -0.006(2) 0.020(2)
Cl3 0.173(4) 0.120(3) 0.076(2) -0.090(3) -0.024(2) 0.035(2)
Cl4 0.156(4) 0.086(2) 0.089(3) -0.006(2) 0.004(3) 0.017(2)
Cl5 0.1138 0.1215 0.0893 -0.0704 -0.0101 0.0325
Cl6 0.1430 0.1074 0.1568 -0.0754 -0.0560 0.0303
P1 0.046(1) 0.038(1) 0.048(1) -0.011(1) 0.006(1) 0.008(1)
P2 0.038(1) 0.044(1) 0.058(2) -0.010(1) -0.009(1) 0.012(1)
F1 0.080(4) 0.060(3) 0.087(5) -0.023(3) 0.042(4) -0.006(3)
F2 0.055(4) 0.128(6) 0.086(5) -0.052(4) 0.008(3) -0.016(4)
F3 0.096(5) 0.059(4) 0.100(5) -0.013(4) 0.011(4) 0.037(3)
F4 0.053(3) 0.070(3) 0.049(3) -0.016(3) 0.014(3) -0.007(3)
F5 0.077(4) 0.098(5) 0.065(4) -0.050(4) 0.003(3) -0.011(3)
F6 0.079(4) 0.059(4) 0.116(6) 0.002(3) 0.020(4) 0.044(4)
F7 0.046(3) 0.057(3) 0.088(4) -0.021(3) -0.022(3) 0.030(3)
F8 0.153(7) 0.053(4) 0.076(5) -0.004(4) 0.011(5) -0.009(3)
F9 0.061(4) 0.099(5) 0.181(9) -0.024(4) -0.061(5) 0.070(5)
F10 0.046(3) 0.086(4) 0.127(6) -0.027(3) 0.004(4) 0.035(4)
F11 0.086(5) 0.118(6) 0.100(5) -0.057(4) -0.027(4) 0.067(4)
F12 0.150(7) 0.096(5) 0.054(4) -0.041(5) -0.010(4) -0.010(4)
O1 0.062(4) 0.044(3) 0.050(4) -0.012(3) 0.019(3) 0.011(3)
O2 0.038(3) 0.046(3) 0.071(4) -0.018(3) 0.004(3) 0.011(3)
N1 0.037(4) 0.035(3) 0.036(4) -0.014(3) -0.005(3) 0.009(3)
N2 0.037(4) 0.042(4) 0.034(4) -0.012(3) -0.001(3) 0.004(3)
N3 0.036(4) 0.037(4) 0.040(4) -0.010(3) -0.002(3) 0.011(3)
N4 0.041(4) 0.040(4) 0.033(4) -0.017(3) -0.001(3) 0.005(3)
N5 0.046(4) 0.047(4) 0.038(4) -0.011(4) 0.006(3) 0.009(3)
N6 0.045(4) 0.044(4) 0.029(4) -0.015(3) -0.004(3) 0.011(3)
C1 0.054(5) 0.040(5) 0.048(5) -0.025(4) -0.015(4) 0.010(4)
C2 0.043(5) 0.049(5) 0.043(5) -0.017(4) -0.002(4) 0.020(4)
C3 0.040(5) 0.069(6) 0.061(6) -0.023(5) -0.012(4) 0.029(5)
C4 0.037(5) 0.055(6) 0.057(6) -0.008(4) 0.001(4) 0.019(5)
C5 0.038(5) 0.040(4) 0.039(5) 0.005(4) 0.006(4) 0.014(4)
C6 0.035(4) 0.045(5) 0.034(5) -0.011(4) -0.001(4) 0.017(4)
C7 0.039(4) 0.042(5) 0.037(5) -0.008(4) -0.002(4) 0.009(4)
C8 0.048(5) 0.052(5) 0.067(7) -0.015(5) 0.022(5) 0.004(5)
C9 0.037(5) 0.054(5) 0.048(5) -0.016(4) -0.006(4) 0.024(4)
C10 0.044(5) 0.050(5) 0.053(6) -0.015(4) -0.001(4) 0.017(4)
C11 0.059(6) 0.048(5) 0.057(6) -0.040(5) -0.008(5) 0.013(4)
C12 0.054(5) 0.039(4) 0.043(5) -0.022(4) -0.003(4) 0.008(4)
C13 0.047(5) 0.048(5) 0.033(5) -0.015(4) -0.006(4) 0.010(4)
C14 0.040(5) 0.045(5) 0.044(5) -0.018(4) 0.004(4) 0.011(4)
C15 0.042(5) 0.040(4) 0.051(6) -0.012(4) 0.005(4) 0.003(4)
C16 0.050(5) 0.055(5) 0.031(5) -0.017(5) -0.006(4) 0.007(4)
C17 0.046(5) 0.057(5) 0.033(5) -0.017(4) -0.005(4) 0.010(4)
C18 0.034(4) 0.053(5) 0.032(5) -0.013(4) -0.002(4) 0.009(4)
C19 0.049(5) 0.049(5) 0.035(5) -0.006(4) 0.006(4) 0.017(4)
C20 0.041(5) 0.043(4) 0.048(5) -0.020(4) -0.007(4) 0.009(4)
C21 0.040(5) 0.043(4) 0.036(5) -0.015(4) 0.004(4) 0.013(4)
C22 0.045(5) 0.050(5) 0.042(5) -0.010(4) -0.003(4) 0.011(4)
C23 0.033(4) 0.065(6) 0.029(5) -0.011(4) -0.002(4) 0.011(4)
C24 0.047(5) 0.043(5) 0.031(5) -0.001(4) 0.007(4) 0.012(4)
C25 0.040(5) 0.045(5) 0.026(4) -0.015(4) 0.000(3) 0.011(3)
C26 0.044(5) 0.031(4) 0.029(4) -0.012(4) 0.003(4) 0.002(3)
C27 0.037(5) 0.055(5) 0.062(6) -0.014(4) 0.004(4) 0.016(5)
C28 0.045(5) 0.041(4) 0.042(5) -0.023(4) 0.002(4) -0.006(4)
C29 0.058(5) 0.050(5) 0.041(5) -0.038(5) 0.009(4) -0.002(4)
C30 0.054(5) 0.043(5) 0.041(5) -0.023(4) 0.001(4) 0.007(4)
C31 0.051(5) 0.052(5) 0.042(5) -0.016(4) 0.006(4) 0.010(4)
C32 0.041(5) 0.041(4) 0.035(5) -0.011(4) 0.010(4) 0.008(4)
C33 0.076(7) 0.052(5) 0.030(5) -0.016(5) -0.001(5) 0.013(4)
C34 0.051(5) 0.041(5) 0.035(5) -0.009(4) 0.000(4) 0.008(4)
C35 0.064(6) 0.054(5) 0.029(5) -0.024(5) 0.010(4) 0.005(4)
C36 0.060(6) 0.051(5) 0.039(5) -0.014(5) 0.012(5) -0.004(4)
C37 0.050(5) 0.044(5) 0.048(6) -0.006(4) 0.007(4) 0.006(4)
C38 0.046(5) 0.038(4) 0.037(5) -0.021(4) 0.007(4) 0.004(4)
C39 0.080(9) 0.059(7) 0.13(1) 0.002(6) -0.004(8) 0.019(7)
C40 0.087(9) 0.090(9) 0.076(8) -0.024(7) 0.002(7) 0.026(7)
C41 0.0611 0.0611 0.0611 -0.0209 0.0040 0.0072
C42 0.1456 0.1021 0.0616 -0.0794 -0.0056 -0.0414

loop_
_atom_site_label
_atom_site_fract_x
_atom_site_fract_y
_atom_site_fract_z
_atom_site_U_iso_or_equiv
_atom_site_thermal_displace_type
_atom_site_calc_flag
_atom_site_occupancy
Cu1 0.18366(8) 0.36529(7) 0.22052(9) 0.0420(3) Uani d 1.00
Cu2 0.25427(8) 0.12763(7) 0.18181(9) 0.0417(3) Uani d 1.00
Cl1 0.6482(3) 0.3387(3) 0.0863(3) 0.101(1) Uani d 1.00
Cl2 0.8243(2) 0.3241(2) 0.2327(3) 0.090(1) Uani d 1.00
Cl3 0.7212(4) 0.1575(3) 0.2891(3) 0.112(2) Uani d 1.00
Cl4 0.7181(4) 0.2667(3) 0.4964(3) 0.120(2) Uani d 1.00
Cl5 0.4500 0.4601 0.4038 0.0992 Uani d 0.50
Cl6 0.3901 0.4946 0.4604 0.1306 Uani d 0.50
Cl7 -0.115(1) 0.126(1) 0.974(1) 0.071(4) Uiso d 0.17
Cl8 -0.017(2) 0.102(2) 0.926(2) 0.099(6) Uiso d 0.17
Cl9 0.0574 0.0192 0.9456 0.1652 Uiso d 0.50
Cl10 0.134(2) -0.083(2) 0.977(2) 0.097(6) Uiso d 0.17
P1 0.8997(2) 0.8527(2) 0.3992(2) 0.0444(6) Uani d 1.00
P2 0.4455(2) 0.3391(2) -0.2255(2) 0.0482(7) Uani d 1.00
F1 0.9756(5) 0.8008(4) 0.3058(5) 0.075(2) Uani d 1.00
F2 0.9865(4) 0.8870(5) 0.4623(5) 0.087(2) Uani d 1.00
F3 0.8610(5) 0.9404(4) 0.3385(6) 0.085(2) Uani d 1.00
F4 0.8248(4) 0.9033(4) 0.4931(4) 0.060(2) Uani d 1.00
F5 0.8142(5) 0.8174(4) 0.3348(5) 0.077(2) Uani d 1.00
F6 0.9371(5) 0.7626(4) 0.4563(6) 0.087(2) Uani d 1.00
F7 0.5495(4) 0.2800(4) -0.1655(5) 0.062(2) Uani d 1.00
F8 0.4252(7) 0.4109(4) -0.1209(6) 0.104(3) Uani d 1.00
F9 0.3423(5) 0.3958(5) -0.2799(7) 0.114(3) Uani d 1.00
F10 0.3907(4) 0.2804(4) -0.1780(6) 0.083(2) Uani d 1.00
F11 0.4998(5) 0.3958(5) -0.2708(6) 0.092(3) Uani d 1.00
F12 0.4694(7) 0.2637(5) -0.3270(5) 0.104(3) Uani d 1.00
O1 0.2451(5) 0.2447(4) 0.1462(5) 0.052(2) Uani d 1.00
O2 0.1690(4) 0.2492(4) 0.2219(5) 0.050(2) Uani d 1.00
N1 0.0348(5) 0.4481(4) 0.1643(5) 0.036(2) Uani d 1.00
N2 0.2398(5) 0.4594(4) 0.1961(5) 0.038(2) Uani d 1.00
N3 0.1667(5) 0.4178(4) 0.3784(5) 0.038(2) Uani d 1.00
N4 0.3880(5) 0.0949(4) 0.3064(5) 0.037(2) Uani d 1.00
N5 0.2113(5) 0.0369(5) 0.2375(6) 0.044(2) Uani d 1.00
N6 0.3324(5) 0.0348(4) 0.0685(5) 0.039(2) Uani d 1.00
C1 -0.0006(7) 0.3296(6) 0.0370(7) 0.046(3) Uani d 1.00
C2 -0.0319(6) 0.4251(6) 0.0918(7) 0.043(2) Uani d 1.00
C3 -0.1284(7) 0.4884(7) 0.0698(8) 0.055(3) Uani d 1.00
C4 -0.1551(7) 0.5757(6) 0.1206(8) 0.051(3) Uani d 1.00
C5 -0.0849(6) 0.5999(5) 0.1925(7) 0.043(2) Uani d 1.00
C6 0.0080(6) 0.5345(5) 0.2131(6) 0.038(2) Uani d 1.00
C7 0.0872(6) 0.5588(6) 0.2916(7) 0.040(2) Uani d 1.00
C8 0.3867(7) 0.3478(6) 0.1062(8) 0.055(3) Uani d 1.00
C9 0.3237(6) 0.4465(6) 0.1424(7) 0.045(3) Uani d 1.00
C10 0.3507(7) 0.5201(6) 0.1278(7) 0.048(3) Uani d 1.00
C11 0.2941(7) 0.6063(6) 0.1647(7) 0.049(3) Uani d 1.00
C12 0.2073(7) 0.6221(6) 0.2193(7) 0.044(2) Uani d 1.00
C13 0.1820(7) 0.5473(6) 0.2335(7) 0.043(2) Uani d 1.00
C14 0.1161(6) 0.5099(6) 0.3914(7) 0.041(2) Uani d 1.00
C15 0.0938(6) 0.5565(6) 0.4921(7) 0.045(2) Uani d 1.00
C16 0.1207(7) 0.5080(6) 0.5804(7) 0.046(3) Uani d 1.00
C17 0.1732(7) 0.4146(6) 0.5663(7) 0.045(3) Uani d 1.00
C18 0.1987(6) 0.3699(6) 0.4622(6) 0.040(2) Uani d 1.00
C19 0.2620(7) 0.2692(6) 0.4481(7) 0.046(2) Uani d 1.00
C20 0.3622(6) 0.2508(6) 0.3946(7) 0.043(2) Uani d 1.00
C21 0.4267(6) 0.1512(5) 0.3787(6) 0.039(2) Uani d 1.00
C22 0.5198(7) 0.1179(6) 0.4331(7) 0.047(3) Uani d 1.00
C23 0.5775(6) 0.0243(6) 0.4183(6) 0.044(2) Uani d 1.00
C24 0.5361(7) -0.0333(6) 0.3474(7) 0.043(2) Uani d 1.00
C25 0.4421(6) 0.0047(6) 0.2951(6) 0.037(2) Uani d 1.00
C26 0.3914(6) -0.0565(5) 0.2197(6) 0.035(2) Uani d 1.00
C27 0.0341(6) 0.1402(6) 0.2515(8) 0.051(3) Uani d 1.00
C28 0.1152(6) 0.0499(6) 0.2662(7) 0.042(2) Uani d 1.00
C29 0.0954(7) -0.0184(6) 0.3055(7) 0.045(3) Uani d 1.00
C30 0.1711(7) -0.0996(6) 0.3200(7) 0.044(3) Uani d 1.00
C31 0.2683(7) -0.1130(6) 0.2934(7) 0.048(3) Uani d 1.00
C32 0.2855(6) -0.0432(5) 0.2529(7) 0.039(2) Uani d 1.00
C33 0.2590(8) 0.1344(6) -0.0739(7) 0.054(3) Uani d 1.00
C34 0.3280(7) 0.0461(6) -0.0353(7) 0.044(2) Uani d 1.00
C35 0.3856(7) -0.0261(6) -0.1090(7) 0.048(3) Uani d 1.00
C36 0.4488(7) -0.1046(6) -0.0747(7) 0.052(3) Uani d 1.00
C37 0.4525(7) -0.1161(6) 0.0336(7) 0.050(3) Uani d 1.00
C38 0.3933(6) -0.0451(5) 0.1030(7) 0.039(2) Uani d 1.00
C39 0.6900(10) 0.3773(8) 0.210(1) 0.095(5) Uani d 1.00
C40 0.7810(10) 0.1629(9) 0.409(1) 0.084(4) Uani d 1.00
C41 0.4907 0.4766 0.5181 0.0611 Uani d 0.50
C42 0.9446 0.0453 0.9952 0.0996 Uani d 0.50
H1 0.0579 0.3175 -0.0015 0.0556 Uiso calc 1.00
H2 0.0134 0.2875 0.0880 0.0556 Uiso calc 1.00
H3 -0.0556 0.3231 -0.0127 0.0556 Uiso calc 1.00
H4 -0.1761 0.4705 0.0193 0.0632 Uiso calc 1.00
H5 -0.2207 0.6199 0.1070 0.0606 Uiso calc 1.00
H6 -0.1008 0.6610 0.2264 0.0514 Uiso calc 1.00
H7 0.0587 0.6229 0.3161 0.0489 Uiso calc 1.00
H8 0.3451 0.3211 0.0571 0.0645 Uiso calc 1.00
H9 0.4440 0.3460 0.0721 0.0645 Uiso calc 1.00
H10 0.4080 0.3149 0.1670 0.0645 Uiso calc 1.00
H11 0.4116 0.5085 0.0924 0.0560 Uiso calc 1.00
H12 0.3123 0.6569 0.1517 0.0581 Uiso calc 1.00
H13 0.1674 0.6825 0.2480 0.0527 Uiso calc 1.00
H14 0.0608 0.6207 0.5004 0.0549 Uiso calc 1.00
H15 0.1046 0.5383 0.6501 0.0566 Uiso calc 1.00
H16 0.1919 0.3807 0.6262 0.0532 Uiso calc 1.00
H17 0.2229 0.2374 0.4042 0.0531 Uiso calc 1.00
H18 0.2778 0.2484 0.5168 0.0531 Uiso calc 1.00
H19 0.3452 0.2737 0.3272 0.0505 Uiso calc 1.00
H20 0.4006 0.2830 0.4398 0.0505 Uiso calc 1.00
H21 0.5454 0.1579 0.4816 0.0579 Uiso calc 1.00
H22 0.6431 0.0009 0.4545 0.0510 Uiso calc 1.00
H23 0.5724 -0.0974 0.3353 0.0531 Uiso calc 1.00
H24 0.4323 -0.1181 0.2289 0.0418 Uiso calc 1.00
H25 0.0524 0.1876 0.2934 0.0597 Uiso calc 1.00
H26 -0.0293 0.1402 0.2722 0.0597 Uiso calc 1.00
H27 0.0265 0.1494 0.1772 0.0597 Uiso calc 1.00
H28 0.0276 -0.0077 0.3247 0.0541 Uiso calc 1.00
H29 0.1561 -0.1467 0.3460 0.0516 Uiso calc 1.00
H30 0.3232 -0.1691 0.3040 0.0578 Uiso calc 1.00
H31 0.2792 0.1832 -0.0366 0.0641 Uiso calc 1.00
H32 0.1910 0.1436 -0.0610 0.0641 Uiso calc 1.00
H33 0.2654 0.1315 -0.1489 0.0641 Uiso calc 1.00
H34 0.3790 -0.0180 -0.1835 0.0561 Uiso calc 1.00
H35 0.4902 -0.1521 -0.1226 0.0616 Uiso calc 1.00
H36 0.4938 -0.1723 0.0590 0.0591 Uiso calc 1.00
H37 0.6733 0.4435 0.2188 0.1106 Uiso calc 1.00
H38 0.6562 0.3652 0.2673 0.1106 Uiso calc 1.00
H39 0.7859 0.1087 0.4438 0.0986 Uiso calc 1.00
H40 0.8513 0.1569 0.4018 0.0986 Uiso calc 1.00

loop_
_atom_type_symbol
_atom_type_oxidation_number
_atom_type_number_in_cell
_atom_type_scat_dispersion_real
_atom_type_scat_dispersion_imag
_atom_type_scat_source
Cu 0 4 0.320 1.265
;International Tables for Crystallography

(1992, Vol. C, Tables 4.2.6.8 and 6.1.1.1)

;
C 0 82 0.003 0.002
;International Tables for Crystallography

(1992, Vol. C, Tables 4.2.6.8 and 6.1.1.1)

;
H 0 84 0.000 0.000
;International Tables for Crystallography

(1992, Vol. C, Table 6.1.1.2)

;
N 0 12 0.006 0.003
;International Tables for Crystallography

(1992, Vol. C, Tables 4.2.6.8 and 6.1.1.1)

;
O 0 4 0.011 0.006
;International Tables for Crystallography

(1992, Vol. C, Tables 4.2.6.8 and 6.1.1.1)

;
Cl 0 12 0.148 0.159
;International Tables for Crystallography

(1992, Vol. C, Tables 4.2.6.8 and 6.1.1.1)

;
P 0 4 0.102 0.094
;International Tables for Crystallography

(1992, Vol. C, Tables 4.2.6.8 and 6.1.1.1)

;
F 0 24 0.017 0.010
;International Tables for Crystallography

(1992, Vol. C, Tables 4.2.6.8 and 6.1.1.1)

;

loop_
_geom_angle_atom_site_label_1
_geom_angle_atom_site_label_2
_geom_angle_atom_site_label_3
_geom_angle
_geom_angle_site_symmetry_1
_geom_angle_site_symmetry_2
_geom_angle_site_symmetry_3
_geom_angle_publ_flag
O1 CU1 O2 45.6(2) 1_555 1_555 1_555 yes
O1 CU1 N1 118.7(3) 1_555 1_555 1_555 yes
O1 CU1 N2 116.1(3) 1_555 1_555 1_555 yes
O1 CU1 N3 134.6(3) 1_555 1_555 1_555 yes
O2 CU1 N1 103.0(2) 1_555 1_555 1_555 yes
O2 CU1 N2 161.2(3) 1_555 1_555 1_555 yes
O2 CU1 N3 101.0(3) 1_555 1_555 1_555 yes
N1 CU1 N2 90.3(3) 1_555 1_555 1_555 yes
N1 CU1 N3 95.4(3) 1_555 1_555 1_555 yes
N2 CU1 N3 90.9(3) 1_555 1_555 1_555 yes
O1 CU2 O2 46.0(2) 1_555 1_555 1_555 yes
O1 CU2 N4 103.3(3) 1_555 1_555 1_555 yes
O1 CU2 N5 157.7(3) 1_555 1_555 1_555 yes
O1 CU2 N6 106.4(3) 1_555 1_555 1_555 yes
O2 CU2 N4 107.0(2) 1_555 1_555 1_555 yes
O2 CU2 N5 112.3(3) 1_555 1_555 1_555 yes
O2 CU2 N6 148.2(3) 1_555 1_555 1_555 yes
N4 CU2 N5 87.2(3) 1_555 1_555 1_555 yes
N4 CU2 N6 93.4(3) 1_555 1_555 1_555 yes
N5 CU2 N6 92.3(3) 1_555 1_555 1_555 yes
CL6 CL5 C41 66.18(1) 1_555 1_555 1_555 yes
CL6 CL5 C41 82.15(1) 1_555 1_555 2_666 yes
C41 CL5 C41 37.940(1) 1_555 1_555 2_666 yes
CL5 CL6 C41 70.48(1) 1_555 1_555 1_555 yes
CL5 CL6 C41 62.06(1) 1_555 1_555 2_666 yes
C41 CL6 C41 33.853(7) 1_555 1_555 2_666 yes
CL8 CL7 CL10 124(2) 1_555 1_555 2_557 yes
CL8 CL7 C42 69(1) 1_555 1_555 1_455 yes
CL10 CL7 C42 54(1) 2_557 1_555 1_455 yes
CL7 CL8 CL9 117(1) 1_555 1_555 1_555 yes
CL7 CL8 CL10 23(1) 1_555 1_555 2_557 yes
CL7 CL8 C42 50(1) 1_555 1_555 1_455 yes
CL9 CL8 CL10 94(1) 1_555 1_555 2_557 yes
CL9 CL8 C42 67(1) 1_555 1_555 1_455 yes
CL10 CL8 C42 26.9(7) 2_557 1_555 1_455 yes
CL8 CL9 CL10 171(1) 1_555 1_555 1_555 yes
CL8 CL9 C42 62.1(9) 1_555 1_555 1_455 yes
CL8 CL9 C42 130.0(9) 1_555 1_555 2_657 yes
CL10 CL9 C42 109.8(8) 1_555 1_555 1_455 yes
CL10 CL9 C42 42.0(8) 1_555 1_555 2_657 yes
C42 CL9 C42 67.9717(7) 1_455 1_555 2_657 yes
CL7 CL10 CL8 31(1) 2_557 1_555 2_557 yes
CL7 CL10 CL9 125(2) 2_557 1_555 1_555 yes
CL7 CL10 C42 71(1) 2_557 1_555 2_657 yes
CL8 CL10 CL9 93(1) 2_557 1_555 1_555 yes
CL8 CL10 C42 39(1) 2_557 1_555 2_657 yes
CL9 CL10 C42 53.9(10) 1_555 1_555 2_657 yes
F1 P1 F2 89.4(3) 1_555 1_555 1_555 yes
F1 P1 F3 89.0(4) 1_555 1_555 1_555 yes
F1 P1 F4 179.3(4) 1_555 1_555 1_555 yes
F1 P1 F5 89.7(3) 1_555 1_555 1_555 yes
F1 P1 F6 89.9(4) 1_555 1_555 1_555 yes
F2 P1 F3 89.6(4) 1_555 1_555 1_555 yes
F2 P1 F4 90.5(3) 1_555 1_555 1_555 yes
F2 P1 F5 179.1(3) 1_555 1_555 1_555 yes
F2 P1 F6 92.2(4) 1_555 1_555 1_555 yes
F3 P1 F4 91.7(3) 1_555 1_555 1_555 yes
F3 P1 F5 90.4(4) 1_555 1_555 1_555 yes
F3 P1 F6 177.8(4) 1_555 1_555 1_555 yes
F4 P1 F5 90.4(3) 1_555 1_555 1_555 yes
F4 P1 F6 89.3(3) 1_555 1_555 1_555 yes
F5 P1 F6 87.7(4) 1_555 1_555 1_555 yes
F7 P2 F8 88.3(4) 1_555 1_555 1_555 yes
F7 P2 F9 177.6(4) 1_555 1_555 1_555 yes
F7 P2 F10 87.3(3) 1_555 1_555 1_555 yes
F7 P2 F11 92.1(3) 1_555 1_555 1_555 yes
F7 P2 F12 89.2(4) 1_555 1_555 1_555 yes
F8 P2 F9 90.5(5) 1_555 1_555 1_555 yes
F8 P2 F10 90.7(4) 1_555 1_555 1_555 yes
F8 P2 F11 89.1(4) 1_555 1_555 1_555 yes
F8 P2 F12 177.4(4) 1_555 1_555 1_555 yes
F9 P2 F10 90.6(4) 1_555 1_555 1_555 yes
F9 P2 F11 90.0(4) 1_555 1_555 1_555 yes
F9 P2 F12 92.0(5) 1_555 1_555 1_555 yes
F10 P2 F11 179.4(4) 1_555 1_555 1_555 yes
F10 P2 F12 88.3(4) 1_555 1_555 1_555 yes
F11 P2 F12 91.9(4) 1_555 1_555 1_555 yes
CU1 O1 CU2 130.0(3) 1_555 1_555 1_555 yes
CU1 O1 O2 66.6(3) 1_555 1_555 1_555 yes
CU2 O1 O2 66.1(3) 1_555 1_555 1_555 yes
CU1 O2 CU2 132.8(3) 1_555 1_555 1_555 yes
CU1 O2 O1 67.8(3) 1_555 1_555 1_555 yes
CU2 O2 O1 67.9(3) 1_555 1_555 1_555 yes
CU1 N1 C2 129.4(5) 1_555 1_555 1_555 yes
CU1 N1 C6 112.1(5) 1_555 1_555 1_555 yes
C2 N1 C6 118.5(7) 1_555 1_555 1_555 yes
CU1 N2 C9 127.3(6) 1_555 1_555 1_555 yes
CU1 N2 C13 114.1(5) 1_555 1_555 1_555 yes
C9 N2 C13 118.5(7) 1_555 1_555 1_555 yes
CU1 N3 C14 112.7(6) 1_555 1_555 1_555 yes
CU1 N3 C18 125.8(5) 1_555 1_555 1_555 yes
C14 N3 C18 121.6(7) 1_555 1_555 1_555 yes
CU2 N4 C21 131.1(5) 1_555 1_555 1_555 yes
CU2 N4 C25 110.5(5) 1_555 1_555 1_555 yes
C21 N4 C25 117.9(7) 1_555 1_555 1_555 yes
CU2 N5 C28 126.1(6) 1_555 1_555 1_555 yes
CU2 N5 C32 115.7(5) 1_555 1_555 1_555 yes
C28 N5 C32 118.1(7) 1_555 1_555 1_555 yes
CU2 N6 C34 125.5(6) 1_555 1_555 1_555 yes
CU2 N6 C38 114.9(5) 1_555 1_555 1_555 yes
C34 N6 C38 119.6(7) 1_555 1_555 1_555 yes
C2 C1 H1 109.7(7) 1_555 1_555 1_555 no
C2 C1 H2 110.2(8) 1_555 1_555 1_555 no
C2 C1 H3 108.8(8) 1_555 1_555 1_555 no
H1 C1 H2 110.2(9) 1_555 1_555 1_555 no
H1 C1 H3 108.9(9) 1_555 1_555 1_555 no
H2 C1 H3 109.0(7) 1_555 1_555 1_555 no
N1 C2 C1 118.0(7) 1_555 1_555 1_555 yes
N1 C2 C3 120.8(8) 1_555 1_555 1_555 yes
C1 C2 C3 121.2(8) 1_555 1_555 1_555 yes
C2 C3 C4 120.2(8) 1_555 1_555 1_555 yes
C2 C3 H4 119.9(10) 1_555 1_555 1_555 no
C4 C3 H4 119.9(10) 1_555 1_555 1_555 no
C3 C4 C5 118.8(8) 1_555 1_555 1_555 yes
C3 C4 H5 121.5(9) 1_555 1_555 1_555 no
C5 C4 H5 119.7(9) 1_555 1_555 1_555 no
C4 C5 C6 118.7(8) 1_555 1_555 1_555 yes
C4 C5 H6 120.2(8) 1_555 1_555 1_555 no
C6 C5 H6 121.0(9) 1_555 1_555 1_555 no
N1 C6 C5 122.9(7) 1_555 1_555 1_555 yes
N1 C6 C7 116.9(7) 1_555 1_555 1_555 yes
C5 C6 C7 120.1(7) 1_555 1_555 1_555 yes
C6 C7 C13 110.2(6) 1_555 1_555 1_555 yes
C6 C7 C14 115.7(7) 1_555 1_555 1_555 yes
C6 C7 H7 107.1(7) 1_555 1_555 1_555 no
C13 C7 C14 111.2(7) 1_555 1_555 1_555 yes
C13 C7 H7 105.9(7) 1_555 1_555 1_555 no
C14 C7 H7 106.2(7) 1_555 1_555 1_555 no
C9 C8 H8 108.8(9) 1_555 1_555 1_555 no
C9 C8 H9 109.7(8) 1_555 1_555 1_555 no
C9 C8 H10 109.0(8) 1_555 1_555 1_555 no
H8 C8 H9 109.8(9) 1_555 1_555 1_555 no
H8 C8 H10 109.2(9) 1_555 1_555 1_555 no
H9 C8 H10 110.3(10) 1_555 1_555 1_555 no
N2 C9 C8 116.3(7) 1_555 1_555 1_555 yes
N2 C9 C10 120.5(8) 1_555 1_555 1_555 yes
C8 C9 C10 123.2(8) 1_555 1_555 1_555 yes
C9 C10 C11 120.9(8) 1_555 1_555 1_555 yes
C9 C10 H11 118.4(9) 1_555 1_555 1_555 no
C11 C10 H11 120.6(9) 1_555 1_555 1_555 no
C10 C11 C12 120.1(8) 1_555 1_555 1_555 yes
C10 C11 H12 120.0(9) 1_555 1_555 1_555 no
C12 C11 H12 119.9(9) 1_555 1_555 1_555 no
C11 C12 C13 118.0(8) 1_555 1_555 1_555 yes
C11 C12 H13 121.2(8) 1_555 1_555 1_555 no
C13 C12 H13 120.7(8) 1_555 1_555 1_555 no
N2 C13 C7 116.7(7) 1_555 1_555 1_555 yes
N2 C13 C12 122.0(8) 1_555 1_555 1_555 yes
C7 C13 C12 121.3(7) 1_555 1_555 1_555 yes
N3 C14 C7 117.5(7) 1_555 1_555 1_555 yes
N3 C14 C15 120.8(8) 1_555 1_555 1_555 yes
C7 C14 C15 121.7(8) 1_555 1_555 1_555 yes
C14 C15 C16 119.2(8) 1_555 1_555 1_555 yes
C14 C15 H14 120.1(9) 1_555 1_555 1_555 no
C16 C15 H14 120.7(8) 1_555 1_555 1_555 no
C15 C16 C17 119.4(8) 1_555 1_555 1_555 yes
C15 C16 H15 120.6(9) 1_555 1_555 1_555 no
C17 C16 H15 120.0(9) 1_555 1_555 1_555 no
C16 C17 C18 119.8(8) 1_555 1_555 1_555 yes
C16 C17 H16 120.1(8) 1_555 1_555 1_555 no
C18 C17 H16 120.2(9) 1_555 1_555 1_555 no
N3 C18 C17 119.2(8) 1_555 1_555 1_555 yes
N3 C18 C19 121.3(7) 1_555 1_555 1_555 yes
C17 C18 C19 119.6(8) 1_555 1_555 1_555 yes
C18 C19 C20 112.1(7) 1_555 1_555 1_555 yes
C18 C19 H17 108.4(8) 1_555 1_555 1_555 no
C18 C19 H18 108.2(7) 1_555 1_555 1_555 no
C20 C19 H17 108.8(7) 1_555 1_555 1_555 no
C20 C19 H18 109.2(8) 1_555 1_555 1_555 no
H17 C19 H18 110.0(8) 1_555 1_555 1_555 no
C19 C20 C21 113.5(7) 1_555 1_555 1_555 yes
C19 C20 H19 108.1(7) 1_555 1_555 1_555 no
C19 C20 H20 107.7(8) 1_555 1_555 1_555 no
C21 C20 H19 109.2(7) 1_555 1_555 1_555 no
C21 C20 H20 108.5(8) 1_555 1_555 1_555 no
H19 C20 H20 109.8(8) 1_555 1_555 1_555 no
N4 C21 C20 117.0(7) 1_555 1_555 1_555 yes
N4 C21 C22 121.4(8) 1_555 1_555 1_555 yes
C20 C21 C22 121.6(7) 1_555 1_555 1_555 yes
C21 C22 C23 120.4(8) 1_555 1_555 1_555 yes
C21 C22 H21 120.0(9) 1_555 1_555 1_555 no
C23 C22 H21 119.6(9) 1_555 1_555 1_555 no
C22 C23 C24 117.9(8) 1_555 1_555 1_555 yes
C22 C23 H22 120.8(8) 1_555 1_555 1_555 no
C24 C23 H22 121.3(9) 1_555 1_555 1_555 no
C23 C24 C25 118.7(8) 1_555 1_555 1_555 yes
C23 C24 H23 120.8(9) 1_555 1_555 1_555 no
C25 C24 H23 120.5(9) 1_555 1_555 1_555 no
N4 C25 C24 123.6(7) 1_555 1_555 1_555 yes
N4 C25 C26 115.8(7) 1_555 1_555 1_555 yes
C24 C25 C26 120.6(7) 1_555 1_555 1_555 yes
C25 C26 C32 111.7(6) 1_555 1_555 1_555 yes
C25 C26 C38 111.4(6) 1_555 1_555 1_555 yes
C25 C26 H24 106.2(7) 1_555 1_555 1_555 no
C32 C26 C38 113.7(7) 1_555 1_555 1_555 yes
C32 C26 H24 106.2(7) 1_555 1_555 1_555 no
C38 C26 H24 107.1(6) 1_555 1_555 1_555 no
C28 C27 H25 110.0(8) 1_555 1_555 1_555 no
C28 C27 H26 109.5(8) 1_555 1_555 1_555 no
C28 C27 H27 109.1(8) 1_555 1_555 1_555 no
H25 C27 H26 110.0(9) 1_555 1_555 1_555 no
H25 C27 H27 109.8(9) 1_555 1_555 1_555 no
H26 C27 H27 108.6(9) 1_555 1_555 1_555 no
N5 C28 C27 117.5(7) 1_555 1_555 1_555 yes
N5 C28 C29 120.5(8) 1_555 1_555 1_555 yes
C27 C28 C29 122.1(8) 1_555 1_555 1_555 yes
C28 C29 C30 121.0(8) 1_555 1_555 1_555 yes
C28 C29 H28 118.9(9) 1_555 1_555 1_555 no
C30 C29 H28 120.1(8) 1_555 1_555 1_555 no
C29 C30 C31 119.1(8) 1_555 1_555 1_555 yes
C29 C30 H29 120.0(8) 1_555 1_555 1_555 no
C31 C30 H29 120.8(9) 1_555 1_555 1_555 no
C30 C31 C32 118.5(8) 1_555 1_555 1_555 yes
C30 C31 H30 120.9(8) 1_555 1_555 1_555 no
C32 C31 H30 120.6(8) 1_555 1_555 1_555 no
N5 C32 C26 117.1(7) 1_555 1_555 1_555 yes
N5 C32 C31 122.8(7) 1_555 1_555 1_555 yes
C26 C32 C31 120.0(7) 1_555 1_555 1_555 yes
C34 C33 H31 109.0(9) 1_555 1_555 1_555 no
C34 C33 H32 109.4(8) 1_555 1_555 1_555 no
C34 C33 H33 108.9(8) 1_555 1_555 1_555 no
H31 C33 H32 110.2(9) 1_555 1_555 1_555 no
H31 C33 H33 109.2(9) 1_555 1_555 1_555 no
H32 C33 H33 110.1(10) 1_555 1_555 1_555 no
N6 C34 C33 119.6(7) 1_555 1_555 1_555 yes
N6 C34 C35 120.3(8) 1_555 1_555 1_555 yes
C33 C34 C35 120.1(8) 1_555 1_555 1_555 yes
C34 C35 C36 120.4(8) 1_555 1_555 1_555 yes
C34 C35 H34 119.2(9) 1_555 1_555 1_555 no
C36 C35 H34 120.3(9) 1_555 1_555 1_555 no
C35 C36 C37 118.9(8) 1_555 1_555 1_555 yes
C35 C36 H35 121.2(10) 1_555 1_555 1_555 no
C37 C36 H35 119.9(10) 1_555 1_555 1_555 no
C36 C37 C38 119.2(9) 1_555 1_555 1_555 yes
C36 C37 H36 120.4(8) 1_555 1_555 1_555 no
C38 C37 H36 120.4(9) 1_555 1_555 1_555 no
N6 C38 C26 117.7(7) 1_555 1_555 1_555 yes
N6 C38 C37 121.5(8) 1_555 1_555 1_555 yes
C26 C38 C37 120.8(8) 1_555 1_555 1_555 yes
CL1 C39 CL2 111.2(7) 1_555 1_555 1_555 yes
CL1 C39 H37 111(1) 1_555 1_555 1_555 no
CL1 C39 H38 111(1) 1_555 1_555 1_555 no
CL2 C39 H37 108(1) 1_555 1_555 1_555 no
CL2 C39 H38 108(1) 1_555 1_555 1_555 no
H37 C39 H38 104(1) 1_555 1_555 1_555 no
CL3 C40 CL4 113.2(8) 1_555 1_555 1_555 yes
CL3 C40 H39 108.9(10) 1_555 1_555 1_555 no
CL3 C40 H40 109.6(10) 1_555 1_555 1_555 no
CL4 C40 H39 109.5(9) 1_555 1_555 1_555 no
CL4 C40 H40 110.6(10) 1_555 1_555 1_555 no
H39 C40 H40 104(1) 1_555 1_555 1_555 no
CL5 C41 CL5 142.060(1) 1_555 1_555 2_666 yes
CL5 C41 CL6 43.3377(9) 1_555 1_555 1_555 yes
CL5 C41 CL6 117.703(3) 1_555 1_555 2_666 yes
CL5 C41 C41 78.907(5) 1_555 1_555 2_666 yes
CL5 C41 CL6 135.238(5) 2_666 1_555 1_555 yes
CL5 C41 CL6 35.793(2) 2_666 1_555 2_666 yes
CL5 C41 C41 63.153(4) 2_666 1_555 2_666 yes
CL6 C41 CL6 146.147(7) 1_555 1_555 2_666 yes
CL6 C41 C41 94.462(9) 1_555 1_555 2_666 yes
CL6 C41 C41 51.684(2) 2_666 1_555 2_666 yes
CL7 C42 CL8 59(1) 1_655 1_555 1_655 yes
CL7 C42 CL9 110.0(8) 1_655 1_555 1_655 yes
CL7 C42 CL9 137.6(8) 1_655 1_555 2_657 yes
CL7 C42 CL10 53(1) 1_655 1_555 2_657 yes
CL7 C42 C42 157.0(8) 1_655 1_555 2_757 yes
CL8 C42 CL9 50.4(8) 1_655 1_555 1_655 yes
CL8 C42 CL9 162.3(8) 1_655 1_555 2_657 yes
CL8 C42 CL10 113(1) 1_655 1_555 2_657 yes
CL8 C42 C42 97.9(8) 1_655 1_555 2_757 yes
CL9 C42 CL9 112.0283(7) 1_655 1_555 2_657 yes
CL9 C42 CL10 163(1) 1_655 1_555 2_657 yes
CL9 C42 C42 47.473(9) 1_655 1_555 2_757 yes
CL9 C42 CL10 84(1) 2_657 1_555 2_657 yes
CL9 C42 C42 64.555(9) 2_657 1_555 2_757 yes
CL10 C42 C42 148(1) 2_657 1_555 2_757 yes

loop_
_geom_bond_atom_site_label_1
_geom_bond_atom_site_label_2
_geom_bond_distance
_geom_bond_site_symmetry_1
_geom_bond_site_symmetry_2
_geom_bond_publ_flag
CU1 O1 1.924(6) 1_555 1_555 yes
CU1 O2 1.907(6) 1_555 1_555 yes
CU1 N1 2.136(7) 1_555 1_555 yes
CU1 N2 1.977(7) 1_555 1_555 yes
CU1 N3 2.043(7) 1_555 1_555 yes
CU2 O1 1.913(6) 1_555 1_555 yes
CU2 O2 1.888(6) 1_555 1_555 yes
CU2 N4 2.265(7) 1_555 1_555 yes
CU2 N5 1.970(7) 1_555 1_555 yes
CU2 N6 1.992(7) 1_555 1_555 yes
CL1 C39 1.70(1) 1_555 1_555 yes
CL2 C39 1.78(1) 1_555 1_555 yes
CL3 C40 1.65(1) 1_555 1_555 yes
CL4 C40 1.82(1) 1_555 1_555 yes
CL5 CL6 1.0980(1) 1_555 1_555 yes
CL5 C41 1.5080(1) 1_555 1_555 yes
CL5 C41 1.6586(1) 1_555 2_666 yes
CL6 C41 1.4637(3) 1_555 1_555 yes
CL6 C41 1.8598(4) 1_555 2_666 yes
CL7 CL8 1.46(3) 1_555 1_555 yes
CL7 CL10 1.10(3) 1_555 2_557 yes
CL7 C42 1.30(2) 1_555 1_455 yes
CL8 CL9 1.38(2) 1_555 1_555 yes
CL8 CL10 2.27(3) 1_555 2_557 yes
CL8 C42 1.58(2) 1_555 1_455 yes
CL9 CL10 1.66(2) 1_555 1_555 yes
CL9 C42 1.6572(3) 1_555 1_455 yes
CL9 C42 1.352 1_555 2_657 yes
CL10 C42 1.12(2) 1_555 2_657 yes
P1 F1 1.602(6) 1_555 1_555 yes
P1 F2 1.586(6) 1_555 1_555 yes
P1 F3 1.571(6) 1_555 1_555 yes
P1 F4 1.594(5) 1_555 1_555 yes
P1 F5 1.586(6) 1_555 1_555 yes
P1 F6 1.576(6) 1_555 1_555 yes
P2 F7 1.600(6) 1_555 1_555 yes
P2 F8 1.583(6) 1_555 1_555 yes
P2 F9 1.550(7) 1_555 1_555 yes
P2 F10 1.600(6) 1_555 1_555 yes
P2 F11 1.558(6) 1_555 1_555 yes
P2 F12 1.585(6) 1_555 1_555 yes
O1 O2 1.485(8) 1_555 1_555 yes
N1 C2 1.34(1) 1_555 1_555 yes
N1 C6 1.342(10) 1_555 1_555 yes
N2 C9 1.36(1) 1_555 1_555 yes
N2 C13 1.37(1) 1_555 1_555 yes
N3 C14 1.36(1) 1_555 1_555 yes
N3 C18 1.33(1) 1_555 1_555 yes
N4 C21 1.376(10) 1_555 1_555 yes
N4 C25 1.34(1) 1_555 1_555 yes
N5 C28 1.37(1) 1_555 1_555 yes
N5 C32 1.34(1) 1_555 1_555 yes
N6 C34 1.34(1) 1_555 1_555 yes
N6 C38 1.35(1) 1_555 1_555 yes
C1 C2 1.49(1) 1_555 1_555 yes
C2 C3 1.39(1) 1_555 1_555 yes
C3 C4 1.36(1) 1_555 1_555 yes
C4 C5 1.38(1) 1_555 1_555 yes
C5 C6 1.37(1) 1_555 1_555 yes
C6 C7 1.51(1) 1_555 1_555 yes
C7 C13 1.53(1) 1_555 1_555 yes
C7 C14 1.51(1) 1_555 1_555 yes
C8 C9 1.52(1) 1_555 1_555 yes
C9 C10 1.38(1) 1_555 1_555 yes
C10 C11 1.35(1) 1_555 1_555 yes
C11 C12 1.39(1) 1_555 1_555 yes
C12 C13 1.38(1) 1_555 1_555 yes
C14 C15 1.38(1) 1_555 1_555 yes
C15 C16 1.38(1) 1_555 1_555 yes
C16 C17 1.38(1) 1_555 1_555 yes
C17 C18 1.41(1) 1_555 1_555 yes
C18 C19 1.51(1) 1_555 1_555 yes
C19 C20 1.54(1) 1_555 1_555 yes
C20 C21 1.50(1) 1_555 1_555 yes
C21 C22 1.37(1) 1_555 1_555 yes
C22 C23 1.40(1) 1_555 1_555 yes
C23 C24 1.40(1) 1_555 1_555 yes
C24 C25 1.37(1) 1_555 1_555 yes
C25 C26 1.55(1) 1_555 1_555 yes
C26 C32 1.52(1) 1_555 1_555 yes
C26 C38 1.51(1) 1_555 1_555 yes
C27 C28 1.49(1) 1_555 1_555 yes
C28 C29 1.37(1) 1_555 1_555 yes
C29 C30 1.36(1) 1_555 1_555 yes
C30 C31 1.37(1) 1_555 1_555 yes
C31 C32 1.38(1) 1_555 1_555 yes
C33 C34 1.50(1) 1_555 1_555 yes
C34 C35 1.42(1) 1_555 1_555 yes
C35 C36 1.34(1) 1_555 1_555 yes
C36 C37 1.40(1) 1_555 1_555 yes
C37 C38 1.38(1) 1_555 1_555 yes
C41 C41 1.039 1_555 2_666 yes
C42 C42 1.7012(2) 1_555 2_757 yes

loop_
_geom_contact_atom_site_label_1
_geom_contact_atom_site_label_2
_geom_contact_distance
_geom_contact_site_symmetry_1
_geom_contact_site_symmetry_2
CL1 F7 3.444(7) 1_555 1_555
CL2 C27 3.328(10) 1_555 1_655
CL2 C16 3.503(9) 1_555 2_666
CL2 CL3 3.588(5) 1_555 1_555
CL3 F3 3.387(7) 1_555 1_545
CL3 C35 3.415(9) 1_555 2_655
CL3 C36 3.60(1) 1_555 2_655
CL3 C39 3.60(1) 1_555 1_555
CL4 CL6 3.492(4) 1_555 2_666
CL4 C30 3.572(10) 1_555 2_656
CL5 F11 3.306(6) 1_555 2_665
CL5 C9 3.572(9) 1_555 1_555
CL7 C42 2.94(2) 1_555 2_657
CL8 C29 3.25(2) 1_555 2_556
CL8 C30 3.57(3) 1_555 2_556
CL10 C42 2.72(2) 1_555 1_455
F1 C7 3.545(10) 1_555 1_655
F1 C30 3.578(10) 1_555 1_665
F2 C40 3.35(1) 1_555 2_766
F2 C29 3.38(1) 1_555 2_666
F2 C30 3.388(10) 1_555 1_665
F2 C29 3.40(1) 1_555 1_665
F3 C40 3.28(1) 1_555 1_565
F4 C28 3.105(10) 1_555 2_666
F4 C29 3.220(9) 1_555 2_666
F4 C23 3.41(1) 1_555 1_565
F4 N5 3.430(8) 1_555 2_666
F4 C19 3.53(1) 1_555 2_666
F5 C33 3.44(1) 1_555 2_665
F5 C5 3.49(1) 1_555 1_655
F6 C15 3.27(1) 1_555 1_655
F6 C19 3.38(1) 1_555 2_666
F6 C18 3.59(1) 1_555 2_666
F6 C17 3.59(1) 1_555 2_666
F7 C37 3.27(1) 1_555 2_655
F7 C11 3.276(9) 1_555 2_665
F7 C26 3.289(8) 1_555 2_655
F7 C31 3.31(1) 1_555 2_655
F8 C8 3.32(1) 1_555 1_555
F8 C10 3.42(1) 1_555 1_555
F8 C39 3.44(1) 1_555 2_665
F9 C17 2.84(1) 1_555 1_554
F9 C4 3.35(1) 1_555 2_565
F9 C16 3.41(1) 1_555 1_554
F9 C39 3.42(1) 1_555 2_665
F10 C37 3.36(1) 1_555 2_655
F10 C4 3.36(1) 1_555 2_565
F10 C8 3.58(1) 1_555 1_555
F11 C11 3.03(1) 1_555 2_665
F11 C41 3.083(6) 1_555 1_554
F11 C10 3.12(1) 1_555 2_665
F12 C22 3.49(1) 1_555 1_554
F12 C26 3.53(1) 1_555 2_655
N6 C36 3.59(1) 1_555 2_655
C3 C9 3.59(1) 1_555 2_565
C5 C17 3.47(1) 1_555 2_566
C6 C16 3.59(1) 1_555 2_566
C14 C16 3.49(1) 1_555 2_566
C15 C16 3.48(1) 1_555 2_566
C22 C24 3.51(1) 1_555 2_656
C23 C24 3.47(1) 1_555 2_656
C23 C23 3.49(2) 1_555 2_656
C28 C42 3.546(8) 1_555 2_656
CU1 CU2 3.477(1) 1_555 1_555
